data_7123953
loop_
_publ_author_name
'Butler, Patrick'
'Kruger, Paul'
'Ward, Jas S.'

_publ_section_title
;
 Self-assembly of M4L4 Tetrahedral Cages Incorporating Pendant P=S and
 P=Se Functionalised Ligands
;
_journal_name_full 'Chemical Communications'
_journal_paper_doi 10.1039/C9CC05443J
_journal_year 2019
_chemical_formula_moiety 'C144 H108 Co4 N24 O12 P4 Se4, 8(B F4)'
_chemical_formula_sum 'C144 H108 B8 Co4 F32 N24 O12 P4 Se4'
_chemical_formula_weight 3736.46
_space_group_crystal_system monoclinic
_space_group_IT_number 15
_space_group_name_Hall '-C 2yc'
_space_group_name_H-M_alt 'C 1 2/c 1'
_symmetry_space_group_name_Hall '-C 2yc'
_symmetry_space_group_name_H-M 'C 1 2/c 1'
_atom_sites_solution_hydrogens geom
_audit_creation_date 2018-09-11
_audit_creation_method
;
Olex2 1.2
(compiled 2018.05.29 svn.r3508 for OlexSys, GUI svn.r5506)
;
_audit_update_record
;
2019-07-03 deposited with the CCDC.    2019-08-06 downloaded from the CCDC.
;
_cell_angle_alpha 90
_cell_angle_beta 117.41(3)
_cell_angle_gamma 90
_cell_formula_units_Z 4
_cell_length_a 41.505(8)
_cell_length_b 12.145(2)
_cell_length_c 41.753(8)
_cell_measurement_reflns_used 2474
_cell_measurement_temperature 100(2)
_cell_measurement_theta_max 22.3
_cell_measurement_theta_min 0.4
_cell_volume 18684(8)
_computing_cell_refinement 'XDS (Kabsch, 1993)'
_computing_data_collection 'BluIce (McPhillips, 2002)'
_computing_data_reduction 'XDS (Kabsch, 1993)'
_computing_molecular_graphics 'Olex2 (Dolomanov et al., 2009)'
_computing_publication_material 'Olex2 (Dolomanov et al., 2009)'
_computing_structure_refinement 'ShelXL (Sheldrick, 2015)'
_diffrn_ambient_temperature 100(2)
_diffrn_measured_fraction_theta_full 0.399
_diffrn_measured_fraction_theta_max 0.728
_diffrn_measurement_device_type 'ADSC Quantum 210r'
_diffrn_measurement_method '\f scans'
_diffrn_radiation_monochromator 'Silicon Double Crystal'
_diffrn_radiation_source 'MX1 Beamline Australian Synchrotron'
_diffrn_radiation_type Synchrotron
_diffrn_radiation_wavelength 0.7108
_diffrn_reflns_av_R_equivalents 0.0721
_diffrn_reflns_av_unetI/netI 0.0667
_diffrn_reflns_Laue_measured_fraction_full 0.399
_diffrn_reflns_Laue_measured_fraction_max 0.728
_diffrn_reflns_limit_h_max 35
_diffrn_reflns_limit_h_min -35
_diffrn_reflns_limit_k_max 11
_diffrn_reflns_limit_k_min -11
_diffrn_reflns_limit_l_max 37
_diffrn_reflns_limit_l_min -37
_diffrn_reflns_number 21615
_diffrn_reflns_point_group_measured_fraction_full 0.399
_diffrn_reflns_point_group_measured_fraction_max 0.728
_diffrn_reflns_theta_full 25.242
_diffrn_reflns_theta_max 20.429
_diffrn_reflns_theta_min 1.099
_diffrn_standards_number 0
_exptl_absorpt_coefficient_mu 1.250
_exptl_absorpt_correction_type none
_exptl_crystal_colour yellow
_exptl_crystal_colour_primary yellow
_exptl_crystal_density_diffrn 1.328
_exptl_crystal_description block
_exptl_crystal_F_000 7472
_exptl_crystal_size_max 0.1
_exptl_crystal_size_mid 0.1
_exptl_crystal_size_min 0.05
_refine_diff_density_max 0.820
_refine_diff_density_min -0.587
_refine_diff_density_rms 0.090
_refine_ls_extinction_method none
_refine_ls_goodness_of_fit_ref 1.037
_refine_ls_hydrogen_treatment constr
_refine_ls_matrix_type full
_refine_ls_number_parameters 865
_refine_ls_number_reflns 6739
_refine_ls_number_restraints 970
_refine_ls_restrained_S_all 0.981
_refine_ls_R_factor_all 0.1270
_refine_ls_R_factor_gt 0.0947
_refine_ls_shift/su_max 0.000
_refine_ls_shift/su_mean 0.000
_refine_ls_structure_factor_coef Fsqd
_refine_ls_weighting_details 'w=1/[\s^2^(Fo^2^)+(0.1325P)^2^+385.0347P] where P=(Fo^2^+2Fc^2^)/3'
_refine_ls_weighting_scheme calc
_refine_ls_wR_factor_gt 0.2495
_refine_ls_wR_factor_ref 0.2724
_reflns_Friedel_coverage 0.000
_reflns_number_gt 4599
_reflns_number_total 6739
_reflns_threshold_expression 'I > 2\s(I)'
_cod_data_source_file c9cc05443j2.cif
_cod_data_source_block '[2d]'
_cod_original_cell_volume 18683(8)
_cod_database_code 7123953
_shelxl_version_number 2014/6
_shelx_space_group_comment
;
The symmetry employed for this shelxl refinement is uniquely defined
by the following loop, which should always be used as a source of
symmetry information in preference to the above space-group names.
They are only intended as comments.
;
_shelx_estimated_absorpt_t_max 0.940
_shelx_estimated_absorpt_t_min 0.885
_olex2_refinement_description
;
1. Fixed Uiso
 At 1.2 times of:
  All C(H) groups
2. Rigid bond restraints
 F21, B2, F22, F23, F24
 with sigma for 1-2 distances of 0.005 and sigma for 1-3 distances of 0.005
 B4, F41, F42, F43, F44
 with sigma for 1-2 distances of 0.005 and sigma for 1-3 distances of 0.005
 F14, B1, F11, F12, F13
 with sigma for 1-2 distances of 0.005 and sigma for 1-3 distances of 0.005
 F53, B5, F51, F52, F54
 with sigma for 1-2 distances of 0.005 and sigma for 1-3 distances of 0.005
3. Uiso/Uaniso restraints and constraints
F21 \\sim B2 \\sim F22 \\sim F23 \\sim F24: within 1.7A with sigma of 0.02 and
sigma for terminal atoms of 0.04
F42 \\sim B4 \\sim F41 \\sim F43 \\sim F44: within 1.7A with sigma of 0.02 and
sigma for terminal atoms of 0.04
F14 \\sim B1 \\sim F11 \\sim F12 \\sim F13: within 1.7A with sigma of 0.02 and
sigma for terminal atoms of 0.04
F53 \\sim B5 \\sim F51 \\sim F52 \\sim F54: within 1.7A with sigma of 0.02 and
sigma for terminal atoms of 0.04
4. Rigid body (RIGU) restrains
 C159, Se1, P1, O11, O12, O13, C111, C131, C151, C116, C112, C136, C132, C156,
 C152, H116, C115, H112, C113, H136, C135, H132, C133, H156, C155, H152, C153,
 C114, H115, H113, C134, H135, H133, C154, H155, H153, N117, N137, N157, Co1,
 C118, Co2, C138, Co2, C158, N217, N257, N124, N224, N264, H118, C119, N157,
 N237, N144, N164, N244, H138, C139, N137, N237, N144, N164, N244, H158, C159,
 C214, C218, C254, C258, C123, C223, C219, C263, C259, C120, C154, C158, C234,
 C238, C143, C163, C243, C239, C140, C134, C138, C234, C238, C143, C139, C163,
 C243, C239, C160, C215, C213, H218, C255, C253, H258, H123, C122, H223, C222,
 C220, H263, C262, C260, H120, C121, C153, C155, H158, C235, C233, H238, C142,
 H143, H163, C162, C160, H243, C242, C240, H140, C141, C133, C135, H138, C235,
 C233, H238, C142, H143, C140, H163, C162, H243, C242, C240, C161, H160, H215,
 C216, C212, H213, H255, C256, C252, H253, H122, H222, C221, H220, H262, C261,
 H260, H121, C152, H153, C156, H155, H235, C236, C232, H233, H142, H162, C161,
 H160, C241, H242, H240, H141, C132, H133, C136, H135, H235, C236, C232, H233,
 H142, C141, H140, H162, C241, H242, H240, H161, H216, C211, H212, H256, C251,
 H252, H221, H261, C151, H152, H156, H236, C231, H232, H161, H241, C131, H132,
 H136, H236, C231, H232, H141, H241, O21, O23, O13, O22, O12, O22, P2, P2, P1,
 Se2, O23, Se2, O21, Se1, O11, C251, C211, C111, C256, C252, C216, C212, C116,
 C112, C255, H256, H252, C253, C215, H216, H212, C213, H116, C115, H112, C113,
 H255, C254, H253, H215, C214, H213, C114, H115, H113, N257, N217, N117, Co1,
 C258, C218, C118, N124, N224, N264, H258, C259, H218, C219, H118, C119, C123,
 C223, C263, C260, C220, C120, H123, C122, H223, C222, H263, C262, C261, H260,
 C221, H220, H120, C121, H122, H222, H262, H261, H221, H121
 with sigma for 1-2 distances of 0.003 and sigma for 1-3 distances of 0.003
5.a Free rotating group:
 B1(F11,F12,F13,F14), B2(F21,F22,F23,F24), B4(F41,F42,F43,F44), B5(F51,F52,F53,
 F54)
5.b Aromatic/amide H refined with riding coordinates:
 C116(H116), C112(H112), C113(H113), C115(H115), C118(H118), C123(H123),
 C120(H120), C121(H121), C122(H122), C136(H136), C132(H132), C133(H133),
 C135(H135), C138(H138), C142(H142), C143(H143), C140(H140), C141(H141),
 C156(H156), C152(H152), C153(H153), C155(H155), C158(H158), C163(H163),
 C162(H162), C161(H161), C160(H160), C215(H215), C216(H216), C212(H212),
 C213(H213), C218(H218), C223(H223), C222(H222), C221(H221), C220(H220),
 C235(H235), C236(H236), C232(H232), C233(H233), C238(H238), C243(H243),
 C240(H240), C241(H241), C242(H242), C255(H255), C256(H256), C252(H252),
 C253(H253), C258(H258), C263(H263), C262(H262), C261(H261), C260(H260)
5.c Fitted hexagon refined as free rotating group:
 C116(C111,C112,C113,C114,C115), C123(N124,C119,C120,C121,C122), C136(C131,
 C132,C133,C134,C135), C142(C143,N144,C139,C140,C141), C156(C151,C152,C153,C154,
 C155), C163(C162,C161,C160,C159,N164), C215(C216,C211,C212,C213,C214),
 C223(C222,C221,C220,C219,N224), C234(C235,C236,C231,C232,C233), C243(N244,C239,
 C240,C241,C242), C255(C256,C251,C252,C253,C254), C263(C262,C261,C260,C259,N264)
;
_olex2_submission_special_instructions 'No special instructions were received'

loop_
_space_group_symop_operation_xyz
'x, y, z'
'-x, y, -z+1/2'
'x+1/2, y+1/2, z'
'-x+1/2, y+1/2, -z+1/2'
'-x, -y, -z'
'x, -y, z-1/2'
'-x+1/2, -y+1/2, -z'
'x+1/2, -y+1/2, z-1/2'

loop_
_atom_site_label
_atom_site_type_symbol
_atom_site_fract_x
_atom_site_fract_y
_atom_site_fract_z
_atom_site_U_iso_or_equiv
_atom_site_adp_type
_atom_site_occupancy
_atom_site_site_symmetry_order
_atom_site_calc_flag
_atom_site_refinement_flags_posn
_atom_site_refinement_flags_adp
_atom_site_disorder_assembly
_atom_site_disorder_group
Se1 Se 0.46999(5) 0.58610(14) 0.78050(5) 0.0828(7) Uani 1 1 d . U . .
Se2 Se 0.54913(5) 0.77533(15) 0.79908(5) 0.0834(7) Uani 1 1 d . U . .
Co1 Co 0.34055(7) 0.99224(19) 0.78729(7) 0.0846(8) Uani 1 1 d . U . .
Co2 Co 0.62613(7) 0.3776(2) 0.94623(7) 0.0963(9) Uani 1 1 d . U . .
P1 P 0.43701(13) 0.4509(4) 0.76867(13) 0.0802(14) Uani 1 1 d . U . .
P2 P 0.55241(13) 0.9123(4) 0.82894(13) 0.0762(14) Uani 1 1 d . U . .
O11 O 0.3948(3) 0.4674(8) 0.7556(3) 0.084(3) Uani 1 1 d . U . .
O12 O 0.4455(3) 0.3643(9) 0.8009(3) 0.085(3) Uani 1 1 d . U . .
O13 O 0.4356(3) 0.3659(8) 0.7389(3) 0.075(3) Uani 1 1 d . U . .
O21 O 0.5203(3) 0.9986(8) 0.8146(3) 0.076(3) Uani 1 1 d . U . .
O22 O 0.5590(3) 0.8986(8) 0.8688(3) 0.078(3) Uani 1 1 d . U . .
O23 O 0.5851(3) 0.9968(8) 0.8366(3) 0.079(3) Uani 1 1 d . U . .
N117 N 0.3229(4) 0.8571(11) 0.7501(4) 0.084(4) Uani 1 1 d . U . .
N137 N 0.5861(4) 0.2701(12) 0.9051(4) 0.089(4) Uani 1 1 d . U . .
N157 N 0.3584(4) 0.4489(11) 0.5915(4) 0.087(4) Uani 1 1 d . U . .
N217 N 0.3914(4) 0.9276(11) 0.8233(4) 0.080(3) Uani 1 1 d . U . .
N237 N 0.5908(4) 0.5046(12) 0.9473(4) 0.101(4) Uani 1 1 d . U . .
N257 N 0.6342(4) 1.1013(11) 0.7364(4) 0.081(4) Uani 1 1 d . U . .
C116 C 0.3746(3) 0.6024(8) 0.7833(3) 0.085(5) Uani 1 1 d . U . .
H116 H 0.3842 0.5595 0.8047 0.102 Uiso 1 1 calc R U . .
C111 C 0.3791(3) 0.5683(7) 0.7539(3) 0.079(4) Uani 1 1 d G U . .
C112 C 0.3650(3) 0.6311(10) 0.7225(3) 0.093(5) Uani 1 1 d G U . .
H112 H 0.3681 0.6077 0.7024 0.112 Uiso 1 1 calc R U . .
C113 C 0.3464(3) 0.7280(9) 0.7206(3) 0.107(6) Uani 1 1 d G U . .
H113 H 0.3368 0.7709 0.6992 0.128 Uiso 1 1 calc R U . .
C114 C 0.3419(3) 0.7621(7) 0.7500(3) 0.074(4) Uani 1 1 d G U . .
C115 C 0.3560(3) 0.6993(9) 0.7814(3) 0.086(5) Uani 1 1 d G U . .
H115 H 0.3529 0.7226 0.8015 0.103 Uiso 1 1 calc R U . .
C118 C 0.2912(5) 0.8681(14) 0.7234(5) 0.083(4) Uani 1 1 d . U . .
H118 H 0.2816 0.8139 0.7050 0.099 Uiso 1 1 calc R U . .
C123 C 0.2685(3) 1.1338(9) 0.7518(3) 0.112(6) Uani 1 1 d . U . .
H123 H 0.2800 1.1848 0.7710 0.135 Uiso 1 1 calc R U . .
N124 N 0.2870(2) 1.0405(9) 0.7500(3) 0.090(4) Uani 1 1 d G U . .
C119 C 0.2701(3) 0.9660(8) 0.7219(3) 0.088(5) Uani 1 1 d G U . .
C120 C 0.2347(3) 0.9848(10) 0.6955(3) 0.118(7) Uani 1 1 d G U . .
H120 H 0.2232 0.9339 0.6763 0.141 Uiso 1 1 calc R U . .
C121 C 0.2162(3) 1.0782(12) 0.6972(3) 0.126(7) Uani 1 1 d G U . .
H121 H 0.1921 1.0910 0.6792 0.152 Uiso 1 1 calc R U . .
C122 C 0.2331(3) 1.1527(9) 0.7254(4) 0.126(7) Uani 1 1 d G U . .
H122 H 0.2204 1.2165 0.7266 0.152 Uiso 1 1 calc R U . .
C136 C 0.5047(3) 0.2942(9) 0.8161(2) 0.076(4) Uani 1 1 d . U . .
H136 H 0.4979 0.2812 0.7914 0.091 Uiso 1 1 calc R U . .
C131 C 0.4797(2) 0.3389(8) 0.8260(3) 0.073(4) Uani 1 1 d G U . .
C132 C 0.4897(3) 0.3580(9) 0.8622(3) 0.083(4) Uani 1 1 d G U . .
H132 H 0.4726 0.3885 0.8690 0.100 Uiso 1 1 calc R U . .
C133 C 0.5246(3) 0.3326(9) 0.8884(2) 0.094(5) Uani 1 1 d G U . .
H133 H 0.5313 0.3457 0.9132 0.113 Uiso 1 1 calc R U . .
C134 C 0.5495(2) 0.2880(9) 0.8785(3) 0.078(4) Uani 1 1 d G U . .
C135 C 0.5396(3) 0.2688(8) 0.8423(3) 0.071(4) Uani 1 1 d G U . .
H135 H 0.5566 0.2383 0.8356 0.086 Uiso 1 1 calc R U . .
C138 C 0.6005(5) 0.1799(15) 0.9025(5) 0.089(5) Uani 1 1 d . U . .
H138 H 0.5853 0.1258 0.8860 0.107 Uiso 1 1 calc R U . .
C142 C 0.7120(3) 0.1266(12) 0.9672(5) 0.176(11) Uani 1 1 d . U . .
H142 H 0.7373 0.1162 0.9822 0.212 Uiso 1 1 calc R U . .
C143 C 0.6950(3) 0.2211(10) 0.9706(4) 0.175(12) Uani 1 1 d G U . .
H143 H 0.7086 0.2754 0.9879 0.210 Uiso 1 1 calc R U . .
N144 N 0.6580(3) 0.2363(8) 0.9486(3) 0.100(4) Uani 1 1 d G U . .
C139 C 0.6381(3) 0.1568(10) 0.9231(3) 0.099(5) Uani 1 1 d G U . .
C140 C 0.6552(4) 0.0623(9) 0.9197(4) 0.121(7) Uani 1 1 d G U . .
H140 H 0.6416 0.0080 0.9024 0.145 Uiso 1 1 calc R U . .
C141 C 0.6921(4) 0.0472(10) 0.9417(5) 0.181(12) Uani 1 1 d G U . .
H141 H 0.7038 -0.0175 0.9394 0.217 Uiso 1 1 calc R U . .
C156 C 0.3828(3) 0.3369(8) 0.6821(3) 0.092(5) Uani 1 1 d . U . .
H156 H 0.3739 0.2853 0.6932 0.111 Uiso 1 1 calc R U . .
C151 C 0.4151(3) 0.3926(9) 0.7026(2) 0.074(4) Uani 1 1 d G U . .
C152 C 0.4281(2) 0.4680(8) 0.6864(3) 0.080(5) Uani 1 1 d G U . .
H152 H 0.4502 0.5061 0.7004 0.096 Uiso 1 1 calc R U . .
C153 C 0.4089(3) 0.4877(8) 0.6495(3) 0.075(4) Uani 1 1 d G U . .
H153 H 0.4178 0.5393 0.6384 0.090 Uiso 1 1 calc R U . .
C154 C 0.3766(3) 0.4320(9) 0.6289(2) 0.072(4) Uani 1 1 d G U . .
C155 C 0.3636(2) 0.3565(9) 0.6452(3) 0.093(5) Uani 1 1 d G U . .
H155 H 0.3415 0.3184 0.6311 0.112 Uiso 1 1 calc R U . .
C158 C 0.3271(5) 0.5005(15) 0.5758(5) 0.098(5) Uani 1 1 d . U . .
H158 H 0.3160 0.5250 0.5900 0.118 Uiso 1 1 calc R U . .
C163 C 0.3146(3) 0.4940(10) 0.4839(3) 0.108(6) Uani 1 1 d . U . .
H163 H 0.3262 0.4610 0.4714 0.130 Uiso 1 1 calc R U . .
C162 C 0.2853(3) 0.5645(11) 0.4659(2) 0.120(7) Uani 1 1 d G U . .
H162 H 0.2770 0.5796 0.4410 0.144 Uiso 1 1 calc R U . .
C161 C 0.2683(3) 0.6128(9) 0.4842(3) 0.102(5) Uani 1 1 d G U . .
H161 H 0.2483 0.6610 0.4719 0.123 Uiso 1 1 calc R U . .
C160 C 0.2805(3) 0.5908(10) 0.5207(3) 0.099(5) Uani 1 1 d G U . .
H160 H 0.2689 0.6238 0.5332 0.119 Uiso 1 1 calc R U . .
C159 C 0.3098(3) 0.5203(10) 0.5387(2) 0.097(5) Uani 1 1 d G U . .
N164 N 0.3268(3) 0.4720(8) 0.5203(3) 0.094(4) Uani 1 1 d G U . .
C215 C 0.4505(3) 1.0169(8) 0.8454(3) 0.078(4) Uani 1 1 d . U . .
H215 H 0.4461 1.0572 0.8625 0.094 Uiso 1 1 calc R U . .
C216 C 0.4822(3) 1.0342(8) 0.8427(3) 0.082(5) Uani 1 1 d G U . .
H216 H 0.4996 1.0863 0.8580 0.098 Uiso 1 1 calc R U . .
C211 C 0.4887(2) 0.9752(9) 0.8177(3) 0.072(4) Uani 1 1 d G U . .
C212 C 0.4633(3) 0.8989(8) 0.7953(3) 0.075(4) Uani 1 1 d G U . .
H212 H 0.4677 0.8586 0.7782 0.090 Uiso 1 1 calc R U . .
C213 C 0.4315(3) 0.8816(8) 0.7980(3) 0.079(4) Uani 1 1 d G U . .
H213 H 0.4142 0.8294 0.7828 0.095 Uiso 1 1 calc R U . .
C214 C 0.4251(2) 0.9406(9) 0.8231(3) 0.075(4) Uani 1 1 d G U . .
C218 C 0.3916(5) 0.8844(15) 0.8516(5) 0.091(5) Uani 1 1 d . U . .
H218 H 0.4142 0.8641 0.8712 0.109 Uiso 1 1 calc R U . .
C223 C 0.2949(3) 0.8974(10) 0.8247(3) 0.105(6) Uani 1 1 d . U . .
H223 H 0.2738 0.9252 0.8048 0.125 Uiso 1 1 calc R U . .
C222 C 0.2923(3) 0.8472(12) 0.8533(4) 0.121(7) Uani 1 1 d G U . .
H222 H 0.2694 0.8406 0.8530 0.145 Uiso 1 1 calc R U . .
C221 C 0.3233(4) 0.8066(11) 0.8824(3) 0.123(7) Uani 1 1 d G U . .
H221 H 0.3215 0.7723 0.9019 0.147 Uiso 1 1 calc R U . .
C220 C 0.3568(3) 0.8162(12) 0.8829(3) 0.125(7) Uani 1 1 d G U . .
H220 H 0.3780 0.7885 0.9027 0.150 Uiso 1 1 calc R U . .
C219 C 0.3595(3) 0.8665(11) 0.8542(4) 0.097(5) Uani 1 1 d G U . .
N224 N 0.3285(3) 0.9071(9) 0.8251(3) 0.089(4) Uani 1 1 d G U . .
C234 C 0.5817(3) 0.6052(8) 0.9274(3) 0.093(5) Uani 1 1 d . U . .
C235 C 0.6097(3) 0.6727(10) 0.9295(3) 0.106(6) Uani 1 1 d G U . .
H235 H 0.6342 0.6531 0.9448 0.127 Uiso 1 1 calc R U . .
C236 C 0.6017(3) 0.7688(9) 0.9092(3) 0.097(5) Uani 1 1 d G U . .
H236 H 0.6209 0.8150 0.9107 0.116 Uiso 1 1 calc R U . .
C231 C 0.5659(3) 0.7975(8) 0.8868(3) 0.082(4) Uani 1 1 d G U . .
C232 C 0.5379(2) 0.7301(10) 0.8847(3) 0.096(5) Uani 1 1 d G U . .
H232 H 0.5134 0.7497 0.8694 0.115 Uiso 1 1 calc R U . .
C233 C 0.5458(3) 0.6339(9) 0.9050(3) 0.095(5) Uani 1 1 d G U . .
H233 H 0.5267 0.5878 0.9035 0.114 Uiso 1 1 calc R U . .
C238 C 0.5761(6) 0.4829(16) 0.9683(5) 0.109(5) Uani 1 1 d . U . .
H238 H 0.5602 0.5341 0.9711 0.131 Uiso 1 1 calc R U . .
C243 C 0.6202(4) 0.2158(11) 1.0024(4) 0.129(6) Uani 1 1 d . U . .
H243 H 0.6383 0.1713 1.0010 0.155 Uiso 1 1 calc R U . .
N244 N 0.6108(4) 0.3163(11) 0.9844(3) 0.110(4) Uani 1 1 d G U . .
C239 C 0.5843(4) 0.3814(9) 0.9865(3) 0.117(6) Uani 1 1 d G U . .
C240 C 0.5672(4) 0.3462(12) 1.0066(4) 0.141(7) Uani 1 1 d G U . .
H240 H 0.5491 0.3908 1.0081 0.169 Uiso 1 1 calc R U . .
C241 C 0.5766(5) 0.2458(13) 1.0246(4) 0.176(10) Uani 1 1 d G U . .
H241 H 0.5650 0.2217 1.0383 0.211 Uiso 1 1 calc R U . .
C242 C 0.6031(5) 0.1806(10) 1.0225(4) 0.150(8) Uani 1 1 d G U . .
H242 H 0.6096 0.1120 1.0347 0.180 Uiso 1 1 calc R U . .
C255 C 0.5869(3) 1.1047(8) 0.7551(2) 0.074(4) Uani 1 1 d . U . .
H255 H 0.5716 1.1431 0.7336 0.089 Uiso 1 1 calc R U . .
C256 C 0.5743(2) 1.0773(9) 0.7797(3) 0.079(4) Uani 1 1 d G U . .
H256 H 0.5503 1.0968 0.7749 0.094 Uiso 1 1 calc R U . .
C251 C 0.5967(3) 1.0211(9) 0.8112(3) 0.074(4) Uani 1 1 d G U . .
C252 C 0.6317(3) 0.9924(9) 0.8181(3) 0.087(5) Uani 1 1 d G U . .
H252 H 0.6470 0.9541 0.8396 0.104 Uiso 1 1 calc R U . .
C253 C 0.6443(2) 1.0199(9) 0.7936(3) 0.096(5) Uani 1 1 d G U . .
H253 H 0.6683 1.0003 0.7983 0.115 Uiso 1 1 calc R U . .
C254 C 0.6219(3) 1.0761(9) 0.7621(3) 0.076(4) Uani 1 1 d G U . .
C258 C 0.6272(5) 1.1916(16) 0.7219(6) 0.101(6) Uani 1 1 d . U . .
H258 H 0.6169 1.2453 0.7310 0.121 Uiso 1 1 calc R U . .
C263 C 0.6578(4) 1.1596(10) 0.6532(4) 0.134(8) Uani 1 1 d . U . .
H263 H 0.6691 1.1042 0.6459 0.161 Uiso 1 1 calc R U . .
C262 C 0.6487(5) 1.2601(12) 0.6353(4) 0.160(10) Uani 1 1 d G U . .
H262 H 0.6539 1.2734 0.6157 0.192 Uiso 1 1 calc R U . .
C261 C 0.6320(5) 1.3411(9) 0.6460(4) 0.148(9) Uani 1 1 d G U . .
H261 H 0.6258 1.4098 0.6337 0.177 Uiso 1 1 calc R U . .
C260 C 0.6244(4) 1.3217(9) 0.6746(4) 0.149(9) Uani 1 1 d G U . .
H260 H 0.6130 1.3771 0.6819 0.178 Uiso 1 1 calc R U . .
C259 C 0.6335(4) 1.2212(10) 0.6925(3) 0.101(5) Uani 1 1 d G U . .
N264 N 0.6501(3) 1.1401(8) 0.6818(3) 0.098(4) Uani 1 1 d G U . .
B1 B 0.4265(4) 0.6102(13) 0.8873(4) 0.334(14) Uani 1 1 d . U . .
F11 F 0.4501(6) 0.6944(14) 0.8885(8) 0.416(16) Uani 1 1 d G U . .
F12 F 0.4346(6) 0.5135(13) 0.8742(6) 0.280(9) Uani 1 1 d G U . .
F13 F 0.4305(8) 0.592(2) 0.9221(4) 0.410(15) Uani 1 1 d G U . .
F14 F 0.3906(5) 0.641(2) 0.8644(6) 0.374(13) Uani 1 1 d G U . .
B2 B 0.2364(4) 0.3412(12) 0.5684(4) 0.295(11) Uani 1 1 d . U . .
F21 F 0.2595(6) 0.3689(18) 0.5534(6) 0.323(11) Uani 1 1 d G U . .
F22 F 0.2217(6) 0.2363(15) 0.5564(6) 0.323(11) Uani 1 1 d G U . .
F23 F 0.2083(6) 0.419(2) 0.5575(7) 0.399(13) Uani 1 1 d G U . .
F24 F 0.2562(6) 0.3414(19) 0.6061(4) 0.323(11) Uani 1 1 d G U . .
B4 B 0.3038(2) 0.7715(7) 0.6131(2) 0.167(7) Uani 1 1 d . U . .
F41 F 0.3236(4) 0.8308(12) 0.5993(4) 0.247(7) Uani 1 1 d G U . .
F42 F 0.2715(3) 0.7330(11) 0.5846(3) 0.208(6) Uani 1 1 d G U . .
F43 F 0.3244(3) 0.6818(9) 0.6333(3) 0.175(5) Uani 1 1 d G U . .
F44 F 0.2956(3) 0.8404(10) 0.6354(3) 0.194(6) Uani 1 1 d G U . .
B5 B 0.4309(7) 1.0595(16) 0.9343(5) 0.511(18) Uani 1 1 d . U A -1
F51 F 0.4302(11) 1.116(2) 0.9048(8) 0.505(18) Uani 1 1 d G U A -1
F52 F 0.4450(10) 0.954(2) 0.9359(9) 0.480(17) Uani 1 1 d G U A -1
F53 F 0.3956(7) 1.051(3) 0.9304(9) 0.467(16) Uani 1 1 d G U A -1
F54 F 0.4529(10) 1.117(3) 0.9662(7) 0.55(2) Uani 1 1 d G U A -1

loop_
_atom_site_aniso_label
_atom_site_aniso_U_11
_atom_site_aniso_U_22
_atom_site_aniso_U_33
_atom_site_aniso_U_23
_atom_site_aniso_U_13
_atom_site_aniso_U_12
Se1 0.0799(13) 0.0613(12) 0.0916(14) -0.0014(10) 0.0260(11) -0.0012(10)
Se2 0.0842(14) 0.0628(12) 0.0903(14) -0.0025(10) 0.0291(11) 0.0009(10)
Co1 0.0812(17) 0.0669(16) 0.111(2) 0.0022(14) 0.0487(15) 0.0002(13)
Co2 0.106(2) 0.0721(17) 0.0747(17) 0.0012(14) 0.0103(15) 0.0035(15)
P1 0.073(3) 0.065(3) 0.086(3) -0.004(2) 0.022(3) 0.002(2)
P2 0.073(3) 0.062(3) 0.086(3) -0.004(2) 0.030(3) -0.001(2)
O11 0.076(5) 0.059(5) 0.106(7) -0.004(5) 0.031(5) 0.004(4)
O12 0.083(6) 0.066(6) 0.086(5) 0.003(4) 0.022(4) 0.003(5)
O13 0.070(6) 0.057(5) 0.079(5) 0.004(4) 0.017(4) 0.008(5)
O21 0.072(5) 0.058(5) 0.097(7) 0.011(5) 0.038(5) -0.001(4)
O22 0.078(6) 0.062(5) 0.089(5) -0.001(4) 0.034(5) 0.006(5)
O23 0.080(6) 0.065(6) 0.090(6) -0.011(5) 0.037(5) -0.004(4)
N117 0.083(7) 0.065(6) 0.100(6) 0.006(5) 0.038(5) 0.006(5)
N137 0.092(6) 0.073(7) 0.072(6) 0.004(5) 0.011(4) 0.004(5)
N157 0.096(8) 0.067(9) 0.073(6) 0.004(6) 0.018(5) 0.005(6)
N217 0.082(5) 0.061(7) 0.098(7) -0.004(5) 0.044(5) -0.003(5)
N237 0.109(8) 0.076(6) 0.091(8) 0.005(5) 0.023(7) 0.001(5)
N257 0.084(9) 0.059(7) 0.104(8) -0.010(6) 0.046(7) -0.004(7)
C116 0.086(11) 0.056(7) 0.102(8) 0.000(6) 0.035(7) 0.002(7)
C111 0.069(9) 0.056(6) 0.099(8) -0.002(6) 0.028(7) 0.000(6)
C112 0.089(12) 0.080(8) 0.108(8) 0.009(6) 0.042(8) 0.019(8)
C113 0.127(14) 0.085(9) 0.110(8) 0.019(7) 0.057(9) 0.035(9)
C114 0.057(8) 0.059(6) 0.099(8) 0.001(5) 0.030(7) -0.007(6)
C115 0.090(11) 0.061(7) 0.098(8) 0.001(6) 0.036(7) 0.007(7)
C118 0.077(7) 0.071(7) 0.102(8) 0.012(6) 0.043(6) 0.005(5)
C123 0.099(9) 0.090(9) 0.149(12) 0.006(8) 0.059(8) 0.017(7)
N124 0.081(6) 0.074(7) 0.122(7) 0.010(5) 0.054(5) 0.004(5)
C119 0.080(7) 0.074(7) 0.115(8) 0.014(6) 0.049(6) 0.006(6)
C120 0.091(8) 0.109(11) 0.134(10) 0.001(8) 0.036(7) 0.023(7)
C121 0.103(9) 0.113(12) 0.153(13) 0.003(9) 0.050(9) 0.027(8)
C122 0.100(9) 0.116(12) 0.154(13) -0.001(9) 0.050(8) 0.027(8)
C136 0.081(7) 0.062(10) 0.064(7) 0.002(6) 0.017(5) 0.007(6)
C131 0.079(6) 0.047(9) 0.076(6) -0.001(6) 0.023(5) 0.000(6)
C132 0.092(7) 0.064(10) 0.076(6) -0.003(6) 0.024(5) 0.004(7)
C133 0.098(7) 0.089(13) 0.074(7) 0.000(7) 0.022(5) 0.012(7)
C134 0.089(6) 0.056(9) 0.067(6) 0.005(6) 0.017(5) 0.000(6)
C135 0.081(7) 0.042(9) 0.070(6) 0.004(6) 0.017(5) -0.001(6)
C138 0.093(7) 0.072(7) 0.076(9) 0.005(6) 0.016(6) 0.001(5)
C142 0.111(10) 0.090(12) 0.23(2) -0.036(13) -0.006(10) 0.011(8)
C143 0.109(8) 0.098(12) 0.208(19) -0.042(13) -0.022(9) 0.018(7)
N144 0.098(6) 0.063(6) 0.098(8) 0.004(6) 0.009(5) 0.003(5)
C139 0.095(7) 0.066(7) 0.102(10) 0.003(7) 0.016(6) 0.001(6)
C140 0.099(9) 0.077(9) 0.146(14) -0.013(9) 0.021(8) 0.004(7)
C141 0.103(9) 0.096(12) 0.24(2) -0.049(14) -0.005(10) 0.016(8)
C156 0.092(9) 0.074(10) 0.082(6) 0.008(6) 0.016(6) -0.019(7)
C151 0.079(8) 0.045(8) 0.080(5) 0.002(5) 0.019(5) 0.003(6)
C152 0.084(9) 0.058(9) 0.076(6) -0.001(6) 0.017(6) -0.008(7)
C153 0.083(8) 0.049(8) 0.075(6) 0.001(6) 0.020(5) 0.000(6)
C154 0.081(8) 0.042(8) 0.075(6) -0.002(5) 0.019(5) 0.007(6)
C155 0.095(9) 0.073(10) 0.083(7) 0.005(6) 0.016(6) -0.013(8)
C158 0.101(9) 0.076(12) 0.085(7) 0.006(6) 0.015(6) 0.010(8)
C163 0.102(11) 0.099(12) 0.083(8) 0.009(7) 0.008(7) -0.010(9)
C162 0.112(12) 0.119(14) 0.091(9) 0.021(8) 0.014(8) 0.006(10)
C161 0.095(10) 0.079(11) 0.095(8) 0.014(8) 0.012(7) -0.024(8)
C160 0.095(10) 0.075(10) 0.095(8) 0.014(7) 0.015(7) -0.008(8)
C159 0.099(9) 0.073(11) 0.085(7) 0.010(6) 0.013(6) -0.007(7)
N164 0.087(9) 0.075(9) 0.080(7) 0.005(7) 0.004(6) -0.012(7)
C215 0.080(7) 0.066(9) 0.087(9) -0.004(7) 0.038(7) -0.006(6)
C216 0.080(8) 0.065(9) 0.102(10) -0.009(8) 0.043(7) -0.007(7)
C211 0.073(6) 0.048(8) 0.093(9) 0.004(6) 0.036(6) 0.001(5)
C212 0.076(7) 0.048(8) 0.099(9) 0.001(7) 0.040(7) 0.001(6)
C213 0.075(7) 0.065(9) 0.095(9) -0.008(7) 0.038(7) -0.005(7)
C214 0.079(6) 0.056(8) 0.089(8) 0.000(6) 0.038(6) -0.002(5)
C218 0.086(7) 0.088(12) 0.098(8) 0.001(7) 0.042(6) -0.010(7)
C223 0.097(8) 0.099(13) 0.129(11) 0.008(9) 0.061(7) -0.009(7)
C222 0.114(10) 0.124(16) 0.139(12) 0.024(11) 0.071(8) -0.002(9)
C221 0.114(9) 0.133(16) 0.139(11) 0.025(11) 0.073(9) -0.002(10)
C220 0.112(9) 0.146(17) 0.130(9) 0.033(10) 0.066(8) 0.001(9)
C219 0.091(7) 0.097(12) 0.109(8) 0.008(8) 0.051(6) -0.007(6)
N224 0.092(6) 0.070(8) 0.110(6) -0.001(6) 0.050(5) -0.012(6)
C234 0.097(8) 0.073(7) 0.085(9) -0.001(6) 0.022(7) 0.001(6)
C235 0.091(8) 0.072(8) 0.125(12) 0.015(8) 0.025(7) 0.008(6)
C236 0.085(8) 0.069(8) 0.114(11) 0.006(7) 0.027(7) 0.006(6)
C231 0.085(7) 0.066(7) 0.089(8) -0.001(6) 0.035(6) 0.008(6)
C232 0.087(8) 0.088(8) 0.097(11) 0.011(8) 0.029(7) 0.000(6)
C233 0.095(8) 0.083(8) 0.088(10) 0.005(7) 0.026(7) -0.003(6)
C238 0.123(12) 0.088(8) 0.096(11) 0.004(7) 0.033(10) -0.004(8)
C243 0.183(15) 0.093(9) 0.089(12) 0.005(8) 0.044(11) 0.003(9)
N244 0.136(10) 0.085(7) 0.079(7) -0.004(6) 0.024(7) -0.008(6)
C239 0.144(12) 0.089(8) 0.096(11) 0.003(8) 0.037(10) -0.005(8)
C240 0.205(15) 0.090(10) 0.139(15) 0.004(10) 0.088(14) -0.008(10)
C241 0.27(2) 0.110(13) 0.18(2) 0.032(13) 0.133(18) 0.021(13)
C242 0.235(19) 0.095(11) 0.127(15) 0.004(11) 0.090(14) 0.000(11)
C255 0.077(8) 0.054(9) 0.087(8) -0.014(7) 0.035(6) -0.005(7)
C256 0.078(8) 0.064(10) 0.093(8) -0.008(7) 0.039(6) -0.004(7)
C251 0.077(7) 0.053(9) 0.088(7) -0.016(6) 0.035(6) -0.008(6)
C252 0.083(7) 0.074(10) 0.102(9) -0.005(8) 0.041(7) 0.004(7)
C253 0.083(8) 0.099(12) 0.108(8) 0.006(8) 0.045(7) 0.009(8)
C254 0.080(8) 0.049(8) 0.098(8) -0.018(6) 0.040(6) -0.008(6)
C258 0.112(14) 0.068(8) 0.139(10) 0.008(7) 0.072(11) 0.009(8)
C263 0.18(2) 0.097(11) 0.164(14) 0.022(10) 0.114(15) 0.023(12)
C262 0.24(3) 0.105(12) 0.196(16) 0.040(12) 0.151(19) 0.048(14)
C261 0.21(2) 0.097(11) 0.188(15) 0.032(11) 0.132(17) 0.030(12)
C260 0.22(2) 0.090(9) 0.193(15) 0.038(10) 0.141(17) 0.042(12)
C259 0.118(14) 0.065(8) 0.133(10) 0.001(7) 0.069(10) 0.000(8)
N264 0.105(11) 0.068(7) 0.134(11) 0.000(7) 0.066(9) -0.003(7)
B1 0.37(2) 0.28(2) 0.31(2) -0.01(2) 0.12(2) 0.048(18)
F11 0.38(2) 0.200(17) 0.45(3) 0.04(2) 0.01(3) 0.034(18)
F12 0.34(2) 0.244(17) 0.28(2) -0.017(16) 0.159(19) -0.039(16)
F13 0.44(3) 0.46(3) 0.262(18) -0.08(2) 0.100(19) 0.10(3)
F14 0.37(2) 0.37(3) 0.31(2) -0.03(2) 0.09(2) 0.050(19)
B2 0.35(3) 0.27(2) 0.325(18) -0.09(2) 0.214(18) -0.097(17)
F21 0.40(2) 0.30(2) 0.35(2) -0.13(2) 0.24(2) -0.176(19)
F22 0.33(2) 0.32(2) 0.35(2) -0.09(2) 0.18(2) -0.154(18)
F23 0.37(3) 0.39(2) 0.44(3) -0.10(3) 0.19(2) -0.03(2)
F24 0.40(3) 0.30(2) 0.322(18) -0.097(18) 0.211(17) -0.10(2)
B4 0.162(18) 0.140(17) 0.166(18) 0.028(9) 0.046(8) -0.003(10)
F41 0.222(15) 0.209(17) 0.32(2) 0.086(14) 0.137(13) 0.008(12)
F42 0.170(11) 0.243(17) 0.156(11) 0.013(10) 0.028(8) 0.000(10)
F43 0.198(13) 0.157(11) 0.133(10) 0.014(8) 0.045(8) 0.035(9)
F44 0.118(10) 0.166(12) 0.250(14) -0.029(10) 0.042(9) 0.002(9)
B5 0.77(4) 0.38(3) 0.35(3) 0.03(2) 0.23(3) -0.04(3)
F51 0.75(5) 0.38(3) 0.39(3) 0.06(3) 0.26(3) 0.04(4)
F52 0.74(5) 0.36(3) 0.39(3) 0.06(2) 0.31(3) -0.07(3)
F53 0.76(4) 0.25(3) 0.34(3) 0.06(2) 0.22(3) -0.02(3)
F54 0.74(5) 0.47(4) 0.38(3) -0.02(3) 0.21(3) -0.02(4)

loop_
_atom_type_symbol
_atom_type_description
_atom_type_scat_dispersion_real
_atom_type_scat_dispersion_imag
_atom_type_scat_source
C C 0.0033 0.0016 'International Tables Vol C Tables 4.2.6.8 and 6.1.1.4'
H H 0.0000 0.0000 'International Tables Vol C Tables 4.2.6.8 and 6.1.1.4'
B B 0.0013 0.0007 'International Tables Vol C Tables 4.2.6.8 and 6.1.1.4'
Co Co 0.3494 0.9721 'International Tables Vol C Tables 4.2.6.8 and 6.1.1.4'
F F 0.0171 0.0103 'International Tables Vol C Tables 4.2.6.8 and 6.1.1.4'
N N 0.0061 0.0033 'International Tables Vol C Tables 4.2.6.8 and 6.1.1.4'
O O 0.0106 0.0060 'International Tables Vol C Tables 4.2.6.8 and 6.1.1.4'
P P 0.1023 0.0942 'International Tables Vol C Tables 4.2.6.8 and 6.1.1.4'
Se Se -0.0929 2.2259 'International Tables Vol C Tables 4.2.6.8 and 6.1.1.4'

loop_
_geom_angle_atom_site_label_1
_geom_angle_atom_site_label_2
_geom_angle_atom_site_label_3
_geom_angle
_geom_angle_site_symmetry_1
_geom_angle_site_symmetry_3
N117 Co1 N257 102.2(6) . 2_656
N217 Co1 N117 97.4(5) . .
N217 Co1 N257 91.0(5) . 2_656
N217 Co1 N124 174.0(5) . .
N217 Co1 N224 77.8(5) . .
N217 Co1 N264 92(4) . 2_656
N124 Co1 N117 77.7(5) . .
N124 Co1 N257 93.4(5) . 2_656
N124 Co1 N224 98.8(5) . .
N124 Co1 N264 93(4) . 2_656
N224 Co1 N117 92.7(5) . .
N224 Co1 N257 162.5(5) . 2_656
N224 Co1 N264 90(3) . 2_656
N264 Co1 N117 170(4) 2_656 .
N264 Co1 N257 77(2) 2_656 2_656
N157 Co2 N137 92.3(6) 2_656 .
N157 Co2 N237 99.5(6) 2_656 .
N157 Co2 N144 88.2(5) 2_656 .
N237 Co2 N137 99.6(6) . .
N144 Co2 N137 77.7(5) . .
N144 Co2 N237 172.0(6) . .
N164 Co2 N137 165(4) 2_656 .
N164 Co2 N157 77(3) 2_656 2_656
N164 Co2 N237 92(3) 2_656 .
N164 Co2 N144 92(3) 2_656 .
N244 Co2 N137 89.9(5) . .
N244 Co2 N157 176.9(6) . 2_656
N244 Co2 N237 77.9(6) . .
N244 Co2 N144 94.5(5) . .
N244 Co2 N164 101(3) . 2_656
O11 P1 Se1 119.4(5) . .
O11 P1 O12 98.7(6) . .
O11 P1 O13 100.1(6) . .
O12 P1 Se1 117.1(5) . .
O13 P1 Se1 119.2(5) . .
O13 P1 O12 98.3(6) . .
O21 P2 Se2 120.0(5) . .
O21 P2 O23 98.0(6) . .
O22 P2 Se2 119.4(5) . .
O22 P2 O21 100.2(6) . .
O22 P2 O23 97.9(6) . .
O23 P2 Se2 117.0(5) . .
C111 O11 P1 123.4(9) . .
C131 O12 P1 122.8(9) . .
C151 O13 P1 118.8(8) . .
C211 O21 P2 119.5(8) . .
C231 O22 P2 124.0(9) . .
C251 O23 P2 122.7(9) . .
C114 N117 Co1 128.8(10) . .
C118 N117 Co1 115.0(12) . .
C118 N117 C114 116.1(15) . .
C134 N137 Co2 132.2(10) . .
C138 N137 Co2 111.4(12) . .
C138 N137 C134 115.8(14) . .
C154 N157 Co2 124.7(10) . 2_656
C158 N157 Co2 112.8(12) . 2_656
C158 N157 C154 122.0(15) . .
C214 N217 Co1 128.8(10) . .
C218 N217 Co1 112.9(13) . .
C218 N217 C214 117.5(15) . .
C234 N237 Co2 127.1(12) . .
C238 N237 Co2 113.9(14) . .
C238 N237 C234 119.0(16) . .
C254 N257 Co1 128.7(10) . 2_656
C258 N257 Co1 111.9(14) . 2_656
C258 N257 C254 118.9(15) . .
C111 C116 C115 120.0 . .
O11 C111 C116 118.2(10) . .
O11 C111 C112 121.6(10) . .
C112 C111 C116 120.0 . .
C111 C112 C113 120.0 . .
C114 C113 C112 120.0 . .
C113 C114 N117 123.6(10) . .
C113 C114 C115 120.0 . .
C115 C114 N117 116.4(10) . .
C114 C115 C116 120.0 . .
N117 C118 C119 118.5(17) . .
N124 C123 C122 120.0 . .
C123 N124 Co1 127.1(7) . .
C123 N124 C119 120.0 . .
C119 N124 Co1 112.9(7) . .
N124 C119 C118 115.8(11) . .
C120 C119 C118 124.1(11) . .
C120 C119 N124 120.0 . .
C121 C120 C119 120.0 . .
C120 C121 C122 120.0 . .
C121 C122 C123 120.0 . .
C131 C136 C135 120.0 . .
O12 C131 C136 121.2(9) . .
O12 C131 C132 118.8(9) . .
C132 C131 C136 120.0 . .
C131 C132 C133 120.0 . .
C132 C133 C134 120.0 . .
C133 C134 N137 120.0(10) . .
C135 C134 N137 119.8(10) . .
C135 C134 C133 120.0 . .
C134 C135 C136 120.0 . .
N137 C138 C139 122.8(17) . .
C143 C142 C141 120.0 . .
C142 C143 N144 120.0 . .
C143 N144 Co2 127.3(7) . .
C139 N144 Co2 112.6(7) . .
C139 N144 C143 120.0 . .
N144 C139 C138 115.3(11) . .
N144 C139 C140 120.0 . .
C140 C139 C138 124.7(11) . .
C141 C140 C139 120.0 . .
C140 C141 C142 120.0 . .
C151 C156 C155 120.0 . .
C156 C151 O13 119.5(9) . .
C152 C151 O13 120.3(9) . .
C152 C151 C156 120.0 . .
C151 C152 C153 120.0 . .
C154 C153 C152 120.0 . .
C153 C154 N157 119.3(10) . .
C155 C154 N157 120.6(9) . .
C155 C154 C153 120.0 . .
C154 C155 C156 120.0 . .
N157 C158 C159 121.5(18) . .
C162 C163 N164 120.0 . .
C161 C162 C163 120.0 . .
C162 C161 C160 120.0 . .
C161 C160 C159 120.0 . .
C160 C159 C158 125.7(12) . .
N164 C159 C158 114.0(12) . .
N164 C159 C160 120.0 . .
C163 N164 Co2 125.6(7) . 2_656
C159 N164 Co2 114.2(7) . 2_656
C159 N164 C163 120.0 . .
C216 C215 C214 120.0 . .
C215 C216 C211 120.0 . .
C216 C211 O21 118.3(9) . .
C212 C211 O21 121.6(9) . .
C212 C211 C216 120.0 . .
C211 C212 C213 120.0 . .
C214 C213 C212 120.0 . .
C215 C214 N217 121.1(9) . .
C213 C214 N217 118.7(9) . .
C213 C214 C215 120.0 . .
N217 C218 C219 121.9(17) . .
C222 C223 N224 120.0 . .
C223 C222 C221 120.0 . .
C222 C221 C220 120.0 . .
C219 C220 C221 120.0 . .
C220 C219 C218 126.1(12) . .
N224 C219 C218 113.9(12) . .
N224 C219 C220 120.0 . .
C223 N224 Co1 127.3(7) . .
C219 N224 Co1 112.5(7) . .
C219 N224 C223 120.0 . .
C235 C234 N237 118.6(11) . .
C235 C234 C233 120.0 . .
C233 C234 N237 121.4(11) . .
C236 C235 C234 120.0 . .
C235 C236 C231 120.0 . .
C236 C231 O22 118.2(9) . .
C236 C231 C232 120.0 . .
C232 C231 O22 121.7(9) . .
C233 C232 C231 120.0 . .
C232 C233 C234 120.0 . .
N237 C238 C239 118(2) . .
N244 C243 C242 120.0 . .
C243 N244 Co2 127.6(8) . .
C239 N244 Co2 111.7(9) . .
C239 N244 C243 120.0 . .
N244 C239 C238 117.8(15) . .
N244 C239 C240 120.0 . .
C240 C239 C238 122.2(15) . .
C241 C240 C239 120.0 . .
C240 C241 C242 120.0 . .
C241 C242 C243 120.0 . .
C256 C255 C254 120.0 . .
C251 C256 C255 120.0 . .
O23 C251 C256 120.9(9) . .
O23 C251 C252 119.0(10) . .
C252 C251 C256 120.0 . .
C251 C252 C253 120.0 . .
C254 C253 C252 120.0 . .
C255 C254 N257 119.6(10) . .
C253 C254 N257 120.3(10) . .
C253 C254 C255 120.0 . .
N257 C258 C259 124.2(18) . .
C262 C263 N264 120.0 . .
C263 C262 C261 120.0 . .
C260 C261 C262 120.0 . .
C261 C260 C259 120.0 . .
C260 C259 C258 125.4(12) . .
N264 C259 C258 114.6(12) . .
N264 C259 C260 120.0 . .
C263 N264 Co1 127.7(7) . 2_656
C259 N264 Co1 112.3(7) . 2_656
C259 N264 C263 120.0 . .
F11 B1 F12 109.7 . .
F11 B1 F13 109.5 . .
F11 B1 F14 109.4 . .
F12 B1 F13 109.5 . .
F12 B1 F14 109.4 . .
F14 B1 F13 109.4 . .
F22 B2 F21 109.5 . .
F22 B2 F23 109.4 . .
F22 B2 F24 109.6 . .
F23 B2 F21 109.4 . .
F23 B2 F24 109.5 . .
F24 B2 F21 109.5 . .
F42 B4 F41 109.4 . .
F42 B4 F43 109.4 . .
F42 B4 F44 109.6 . .
F43 B4 F41 109.5 . .
F44 B4 F41 109.5 . .
F44 B4 F43 109.4 . .
F51 B5 F52 109.4 . .
F51 B5 F54 109.35(6) . .
F52 B5 F54 109.4 . .
F53 B5 F51 109.5 . .
F53 B5 F52 109.5 . .
F53 B5 F54 109.5 . .

loop_
_geom_bond_atom_site_label_1
_geom_bond_atom_site_label_2
_geom_bond_distance
_geom_bond_site_symmetry_2
Se1 P1 2.047(5) .
Se2 P2 2.045(5) .
Co1 N117 2.145(14) .
Co1 N217 2.100(14) .
Co1 N257 2.188(14) 2_656
Co1 N124 2.127(9) .
Co1 N224 2.132(9) .
Co1 N264 2.140(10) 2_656
Co2 N137 2.187(14) .
Co2 N157 2.141(15) 2_656
Co2 N237 2.144(16) .
Co2 N144 2.143(9) .
Co2 N164 2.138(12) 2_656
Co2 N244 2.108(11) .
P1 O11 1.591(12) .
P1 O12 1.616(12) .
P1 O13 1.596(11) .
P2 O21 1.582(11) .
P2 O22 1.565(12) .
P2 O23 1.612(11) .
O11 C111 1.373(12) .
O12 C131 1.356(12) .
O13 C151 1.391(12) .
O21 C211 1.405(12) .
O22 C231 1.399(13) .
O23 C251 1.384(13) .
N117 C114 1.398(15) .
N117 C118 1.281(19) .
N137 C134 1.428(15) .
N137 C138 1.27(2) .
N157 Co2 2.141(15) 2_656
N157 C154 1.401(15) .
N157 C158 1.31(2) .
N217 C214 1.412(15) .
N217 C218 1.29(2) .
N237 C234 1.428(16) .
N237 C238 1.30(2) .
N257 Co1 2.188(14) 2_656
N257 C254 1.416(16) .
N257 C258 1.22(2) .
C116 C111 1.3900 .
C116 C115 1.3900 .
C111 C112 1.3900 .
C112 C113 1.3900 .
C113 C114 1.3900 .
C114 C115 1.3900 .
C118 C119 1.459(19) .
C123 N124 1.3900 .
C123 C122 1.3900 .
N124 C119 1.3900 .
C119 C120 1.3900 .
C120 C121 1.3900 .
C121 C122 1.3900 .
C136 C131 1.3900 .
C136 C135 1.3900 .
C131 C132 1.3900 .
C132 C133 1.3900 .
C133 C134 1.3900 .
C134 C135 1.3900 .
C138 C139 1.424(19) .
C142 C143 1.3900 .
C142 C141 1.3900 .
C143 N144 1.3900 .
N144 C139 1.3900 .
C139 C140 1.3900 .
C140 C141 1.3900 .
C156 C151 1.3900 .
C156 C155 1.3900 .
C151 C152 1.3900 .
C152 C153 1.3900 .
C153 C154 1.3900 .
C154 C155 1.3900 .
C158 C159 1.396(19) .
C163 C162 1.3900 .
C163 N164 1.3900 .
C162 C161 1.3900 .
C161 C160 1.3900 .
C160 C159 1.3900 .
C159 N164 1.3900 .
N164 Co2 2.136(9) 2_656
C215 C216 1.3900 .
C215 C214 1.3900 .
C216 C211 1.3900 .
C211 C212 1.3900 .
C212 C213 1.3900 .
C213 C214 1.3900 .
C218 C219 1.407(19) .
C223 C222 1.3900 .
C223 N224 1.3900 .
C222 C221 1.3900 .
C221 C220 1.3900 .
C220 C219 1.3900 .
C219 N224 1.3900 .
C234 C235 1.3900 .
C234 C233 1.3900 .
C235 C236 1.3900 .
C236 C231 1.3900 .
C231 C232 1.3900 .
C232 C233 1.3900 .
C238 C239 1.41(2) .
C243 N244 1.3900 .
C243 C242 1.3900 .
N244 C239 1.3900 .
C239 C240 1.3900 .
C240 C241 1.3900 .
C241 C242 1.3900 .
C255 C256 1.3900 .
C255 C254 1.3900 .
C256 C251 1.3900 .
C251 C252 1.3900 .
C252 C253 1.3900 .
C253 C254 1.3900 .
C258 C259 1.41(2) .
C263 C262 1.3900 .
C263 N264 1.3900 .
C262 C261 1.3900 .
C261 C260 1.3900 .
C260 C259 1.3900 .
C259 N264 1.3900 .
N264 Co1 2.140(9) 2_656
B1 F11 1.3998 .
B1 F12 1.4011 .
B1 F13 1.4029 .
B1 F14 1.4028 .
B2 F21 1.4035 .
B2 F22 1.4017 .
B2 F23 1.4019 .
B2 F24 1.4024 .
B4 F41 1.4028 .
B4 F42 1.4013 .
B4 F43 1.4020 .
B4 F44 1.4020 .
B5 F51 1.4019 .
B5 F52 1.4022 .
B5 F53 1.4012 .
B5 F54 1.4025 .
